data_4084847
loop_
_publ_author_name
'Gorgas, Nikolaus'
'St\"oger, Berthold'
'Veiros, Luis F.'
'Pittenauer, Ernst'
'Allmaier, G\"unter'
'Kirchner, Karl'

_publ_section_title
;
 Efficient Hydrogenation of Ketones and Aldehydes Catalyzed by
 Well-Defined Iron(II) PNP Pincer Complexes: Evidence for an Insertion
 Mechanism
;
_journal_issue 23
_journal_name_full Organometallics
_journal_page_first 6905
_journal_paper_doi 10.1021/om5009814
_journal_volume 33
_journal_year 2014
_chemical_formula_sum 'C19 H34 Fe N4 O P2 S'
_chemical_formula_weight 484.4
_chemical_name_systematic ' ?'
_space_group_IT_number 61
_symmetry_cell_setting orthorhombic
_symmetry_Int_Tables_number 61
_symmetry_space_group_name_Hall '-P 2ac 2ab'
_symmetry_space_group_name_H-M 'P b c a'
_cell_angle_alpha 90
_cell_angle_beta 90
_cell_angle_gamma 90
_cell_formula_units_Z 8
_cell_length_a 11.641(3)
_cell_length_b 15.517(3)
_cell_length_c 26.757(6)
_cell_measurement_reflns_used 9139
_cell_measurement_temperature 100
_cell_measurement_theta_max 30.0
_cell_measurement_theta_min 2.7
_cell_volume 4833.2(19)
_diffrn_ambient_temperature 100
_diffrn_measured_fraction_theta_full 1
_diffrn_measured_fraction_theta_max 1
_diffrn_measurement_device 'four-cycle diffractometer'
_diffrn_measurement_device_type 'Bruker KAPPA APEX II CCD'
_diffrn_measurement_method '\w and \f-scans'
_diffrn_radiation_monochromator graphite
_diffrn_radiation_probe x-ray
_diffrn_radiation_source 'X-ray tube'
_diffrn_radiation_type 'Mo K\a'
_diffrn_radiation_wavelength 0.71073
_diffrn_reflns_av_R_equivalents 0.0422
_diffrn_reflns_av_unetI/netI 0.0137
_diffrn_reflns_limit_h_max 16
_diffrn_reflns_limit_h_min -16
_diffrn_reflns_limit_k_max 21
_diffrn_reflns_limit_k_min -21
_diffrn_reflns_limit_l_max 37
_diffrn_reflns_limit_l_min -37
_diffrn_reflns_number 146427
_diffrn_reflns_theta_full 30.15
_diffrn_reflns_theta_max 30.15
_diffrn_reflns_theta_min 2.32
_exptl_absorpt_coefficient_mu 0.859
_exptl_absorpt_correction_T_max 0.86
_exptl_absorpt_correction_T_min 0.74
_exptl_absorpt_correction_type multi-scan
_exptl_absorpt_process_details SADABS
_exptl_crystal_colour 'translucent yellow'
_exptl_crystal_density_diffrn 1.3308
_exptl_crystal_description 'rhombic prism'
_exptl_crystal_F_000 2048
_exptl_crystal_size_max 0.56
_exptl_crystal_size_mid 0.30
_exptl_crystal_size_min 0.18
_refine_diff_density_max 0.33
_refine_diff_density_min -0.22
_refine_ls_extinction_method none
_refine_ls_goodness_of_fit_gt 2.12
_refine_ls_goodness_of_fit_ref 1.99
_refine_ls_hydrogen_treatment mixed
_refine_ls_number_constraints 124
_refine_ls_number_parameters 265
_refine_ls_number_reflns 7120
_refine_ls_number_restraints 0
_refine_ls_R_factor_all 0.0316
_refine_ls_R_factor_gt 0.0231
_refine_ls_shift/su_max 0.0023
_refine_ls_shift/su_mean 0.0002
_refine_ls_structure_factor_coef F
_refine_ls_weighting_details w=1/(\s^2^(F)+0.0001F^2^)
_refine_ls_weighting_scheme sigma
_refine_ls_wR_factor_gt 0.0324
_refine_ls_wR_factor_ref 0.0331
_reflns_number_gt 6030
_reflns_number_total 7120
_reflns_threshold_expression I>3\s(I)
_cod_data_source_file om5009814_si_001.cif
_cod_data_source_block FePNP_CO_H_SCN
_cod_depositor_comments
;
The following automatic conversions were performed:

'_diffrn_radiation_probe' value 'X-ray' changed to 'x-ray' according
to
/home/saulius/struct/COD-crude-data--automatic-downloads/rss-feeds/ACS/lib/dictionaries/cif_core.dic
dictionary named 'cif_core.dic' version 2.4.2 from 2011-04-26.

Automatic conversion script
Id: cif_fix_values 2935 2014-11-11 08:27:57Z andrius 

 Adding full bibliography for 4084845--4084850.cif.
;
_cod_original_cell_volume 4833.3(18)
_cod_original_formula_sum 'C19 H34 Fe1 N4 O1 P2 S1'
_cod_database_code 4084847

loop_
_symmetry_equiv_pos_site_id
_symmetry_equiv_pos_as_xyz
1 x,y,z
2 -x+1/2,-y,z+1/2
3 -x,y+1/2,-z+1/2
4 x+1/2,-y+1/2,-z
5 -x,-y,-z
6 x+1/2,y,-z+1/2
7 x,-y+1/2,z+1/2
8 -x+1/2,y+1/2,z

loop_
_atom_site_label
_atom_site_type_symbol
_atom_site_fract_x
_atom_site_fract_y
_atom_site_fract_z
_atom_site_adp_type
_atom_site_U_iso_or_equiv
_atom_site_site_symmetry_multiplicity
_atom_site_occupancy
_atom_site_calc_flag
Fe1 Fe 0.515796(14) 0.108873(10) 0.127254(5) Uani 0.01131(5) 8 1 d
S1 S 0.16895(2) -0.014988(18) 0.065392(11) Uani 0.01781(8) 8 1 d
P1 P 0.64924(2) 0.027481(17) 0.094224(10) Uani 0.01200(7) 8 1 d
P2 P 0.40522(3) 0.216683(18) 0.148659(10) Uani 0.01350(8) 8 1 d
O1 O 0.51086(8) 0.02215(6) 0.22316(3) Uani 0.0284(3) 8 1 d
N1 N 0.53796(8) 0.17819(6) 0.06420(3) Uani 0.0116(2) 8 1 d
N2 N 0.66085(9) 0.07191(6) 0.03629(3) Uani 0.0158(3) 8 1 d
N3 N 0.41822(9) 0.28145(7) 0.09767(4) Uani 0.0178(3) 8 1 d
N4 N 0.38512(8) 0.04640(6) 0.09591(3) Uani 0.0157(3) 8 1 d
C1 C 0.60871(9) 0.14997(7) 0.02738(4) Uani 0.0129(3) 8 1 d
C2 C 0.62755(10) 0.19650(7) -0.01642(4) Uani 0.0155(3) 8 1 d
C3 C 0.57263(10) 0.27515(7) -0.02169(4) Uani 0.0168(3) 8 1 d
C4 C 0.50131(10) 0.30586(7) 0.01560(4) Uani 0.0165(3) 8 1 d
C5 C 0.48606(9) 0.25553(7) 0.05833(4) Uani 0.0135(3) 8 1 d
C6 C 0.79666(10) 0.02895(7) 0.12052(4) Uani 0.0175(3) 8 1 d
C7 C 0.85999(13) 0.11014(10) 0.10463(6) Uani 0.0357(5) 8 1 d
C8 C 0.79413(11) 0.02320(8) 0.17769(5) Uani 0.0241(4) 8 1 d
C9 C 0.61733(10) -0.08570(7) 0.07990(4) Uani 0.0170(3) 8 1 d
C10 C 0.69761(13) -0.12820(8) 0.04220(5) Uani 0.0286(4) 8 1 d
C11 C 0.61048(13) -0.13932(8) 0.12759(5) Uani 0.0281(4) 8 1 d
C12 C 0.43963(11) 0.29006(8) 0.20055(4) Uani 0.0193(3) 8 1 d
C13 C 0.56294(12) 0.32296(9) 0.19691(5) Uani 0.0309(4) 8 1 d
C14 C 0.41917(12) 0.24771(10) 0.25137(4) Uani 0.0291(4) 8 1 d
C15 C 0.24833(10) 0.19941(8) 0.15158(4) Uani 0.0205(3) 8 1 d
C16 C 0.17931(11) 0.28168(10) 0.15999(5) Uani 0.0309(4) 8 1 d
C17 C 0.21162(11) 0.12755(9) 0.18783(5) Uani 0.0269(4) 8 1 d
C18 C 0.51128(10) 0.05620(8) 0.18456(4) Uani 0.0175(3) 8 1 d
C19 C 0.29704(10) 0.01925(7) 0.08341(4) Uani 0.0144(3) 8 1 d
H1c2 H 0.677108 0.174692 -0.042155 Uiso 0.0186 8 1 d
H1c3 H 0.584169 0.308596 -0.051453 Uiso 0.0201 8 1 d
H1c4 H 0.46324 0.360423 0.012185 Uiso 0.0198 8 1 d
H1c6 H 0.836583 -0.020461 0.107697 Uiso 0.021 8 1 d
H1c7 H 0.870379 0.109756 0.069037 Uiso 0.0428 8 1 d
H2c7 H 0.815957 0.159857 0.114069 Uiso 0.0428 8 1 d
H3c7 H 0.933618 0.112084 0.120746 Uiso 0.0428 8 1 d
H1c8 H 0.751796 -0.027056 0.187616 Uiso 0.029 8 1 d
H2c8 H 0.871259 0.019362 0.190187 Uiso 0.029 8 1 d
H3c8 H 0.757748 0.073701 0.191074 Uiso 0.029 8 1 d
H1c9 H 0.543691 -0.08417 0.06378 Uiso 0.0204 8 1 d
H1c10 H 0.695819 -0.096525 0.011392 Uiso 0.0343 8 1 d
H2c10 H 0.774473 -0.128448 0.055197 Uiso 0.0343 8 1 d
H3c10 H 0.673067 -0.186377 0.036285 Uiso 0.0343 8 1 d
H1c11 H 0.555611 -0.113978 0.149976 Uiso 0.0337 8 1 d
H2c11 H 0.586976 -0.196944 0.119453 Uiso 0.0337 8 1 d
H3c11 H 0.684544 -0.140799 0.14334 Uiso 0.0337 8 1 d
H1c12 H 0.38853 0.338376 0.197779 Uiso 0.0232 8 1 d
H1c13 H 0.573186 0.35276 0.165781 Uiso 0.0371 8 1 d
H2c13 H 0.578063 0.361695 0.224102 Uiso 0.0371 8 1 d
H3c13 H 0.615112 0.275135 0.198546 Uiso 0.0371 8 1 d
H1c14 H 0.338916 0.235052 0.255152 Uiso 0.0349 8 1 d
H2c14 H 0.46263 0.195256 0.253433 Uiso 0.0349 8 1 d
H3c14 H 0.443099 0.286245 0.277439 Uiso 0.0349 8 1 d
H1c15 H 0.229389 0.17953 0.118621 Uiso 0.0245 8 1 d
H1c16 H 0.205785 0.32564 0.137523 Uiso 0.0371 8 1 d
H2c16 H 0.099441 0.270452 0.153884 Uiso 0.0371 8 1 d
H3c16 H 0.189269 0.300728 0.193846 Uiso 0.0371 8 1 d
H1c17 H 0.262426 0.079201 0.184302 Uiso 0.0323 8 1 d
H2c17 H 0.215054 0.148658 0.221524 Uiso 0.0323 8 1 d
H3c17 H 0.134489 0.109962 0.180288 Uiso 0.0323 8 1 d
H1 H 0.6133(13) 0.1603(10) 0.1480(6) Uiso 0.039(4) 8 1 d
H1n3 H 0.3883(12) 0.3308(9) 0.0949(5) Uiso 0.023(4) 8 1 d
H1n2 H 0.7061(12) 0.0545(8) 0.0148(5) Uiso 0.017(3) 8 1 d

loop_
_atom_site_aniso_label
_atom_site_aniso_type_symbol
_atom_site_aniso_U_11
_atom_site_aniso_U_22
_atom_site_aniso_U_33
_atom_site_aniso_U_12
_atom_site_aniso_U_13
_atom_site_aniso_U_23
Fe1 Fe 0.01174(8) 0.01269(8) 0.00949(7) 0.00091(6) 0.00067(5) 0.00017(5)
S1 S 0.01529(14) 0.01656(13) 0.02157(14) -0.00382(10) 0.00045(10) -0.00272(10)
P1 P 0.01330(14) 0.01095(12) 0.01174(12) 0.00114(10) 0.00080(10) 0.00064(9)
P2 P 0.01296(13) 0.01719(14) 0.01033(12) 0.00337(10) 0.00067(10) -0.00097(10)
O1 O 0.0348(5) 0.0339(5) 0.0166(4) 0.0070(4) 0.0055(4) 0.0086(4)
N1 N 0.0119(4) 0.0123(4) 0.0107(4) 0.0012(3) 0.0004(3) 0.0000(3)
N2 N 0.0207(5) 0.0149(4) 0.0118(4) 0.0066(4) 0.0053(4) 0.0009(3)
N3 N 0.0221(5) 0.0177(5) 0.0137(4) 0.0100(4) 0.0044(4) 0.0020(4)
N4 N 0.0167(5) 0.0166(4) 0.0138(4) -0.0004(4) 0.0023(3) -0.0005(3)
C1 C 0.0131(5) 0.0129(5) 0.0127(5) 0.0007(4) -0.0001(4) -0.0005(4)
C2 C 0.0164(5) 0.0173(5) 0.0129(5) 0.0018(4) 0.0032(4) 0.0007(4)
C3 C 0.0200(6) 0.0176(5) 0.0127(5) 0.0007(4) 0.0010(4) 0.0035(4)
C4 C 0.0197(6) 0.0146(5) 0.0153(5) 0.0046(4) 0.0003(4) 0.0025(4)
C5 C 0.0128(5) 0.0149(5) 0.0128(5) 0.0023(4) 0.0003(4) -0.0006(4)
C6 C 0.0139(5) 0.0178(5) 0.0208(5) 0.0022(4) -0.0006(4) -0.0010(4)
C7 C 0.0223(7) 0.0414(8) 0.0433(8) -0.0140(6) -0.0043(6) 0.0126(7)
C8 C 0.0216(6) 0.0295(7) 0.0213(6) 0.0025(5) -0.0074(5) -0.0006(5)
C9 C 0.0180(6) 0.0127(5) 0.0203(5) 0.0003(4) -0.0006(4) -0.0016(4)
C10 C 0.0441(8) 0.0144(6) 0.0273(7) -0.0005(5) 0.0126(6) -0.0033(5)
C11 C 0.0394(8) 0.0152(6) 0.0297(7) -0.0046(5) 0.0134(6) 0.0009(5)
C12 C 0.0213(6) 0.0201(6) 0.0166(5) 0.0043(5) -0.0004(4) -0.0049(4)
C13 C 0.0345(8) 0.0283(7) 0.0300(7) -0.0096(6) 0.0015(6) -0.0094(6)
C14 C 0.0328(7) 0.0404(8) 0.0140(5) -0.0034(6) -0.0007(5) -0.0057(5)
C15 C 0.0132(5) 0.0332(6) 0.0150(5) 0.0037(5) 0.0004(4) -0.0031(5)
C16 C 0.0195(6) 0.0484(9) 0.0248(6) 0.0149(6) 0.0018(5) -0.0027(6)
C17 C 0.0184(6) 0.0397(8) 0.0227(6) -0.0044(5) 0.0044(5) -0.0023(5)
C18 C 0.0158(5) 0.0195(6) 0.0171(5) 0.0025(4) 0.0026(4) -0.0008(4)
C19 C 0.0183(5) 0.0122(5) 0.0127(5) 0.0006(4) 0.0037(4) -0.0007(4)

loop_
_atom_type_symbol
_atom_type_scat_dispersion_real
_atom_type_scat_dispersion_imag
_atom_type_scat_source
C 0.0033 0.0016 'International Tables Vol C tables 4.2.6.8 and 6.1.1.1'
H 0.0000 0.0000 'International Tables Vol C tables 4.2.6.8 and 6.1.1.1'
Fe 0.3463 0.8444 'International Tables Vol C tables 4.2.6.8 and 6.1.1.1'
N 0.0061 0.0033 'International Tables Vol C tables 4.2.6.8 and 6.1.1.1'
O 0.0106 0.0060 'International Tables Vol C tables 4.2.6.8 and 6.1.1.1'
P 0.1023 0.0942 'International Tables Vol C tables 4.2.6.8 and 6.1.1.1'
S 0.1246 0.1234 'International Tables Vol C tables 4.2.6.8 and 6.1.1.1'

loop_
_geom_angle_atom_site_label_1
_geom_angle_atom_site_label_2
_geom_angle_atom_site_label_3
_geom_angle
P1 Fe1 P2 164.784(13)
P1 Fe1 N1 83.06(3)
P1 Fe1 N4 95.24(3)
P1 Fe1 C18 96.11(4)
P1 Fe1 H1 85.3(6)
P2 Fe1 N1 83.48(3)
P2 Fe1 N4 91.89(3)
P2 Fe1 C18 96.36(4)
P2 Fe1 H1 86.7(6)
N1 Fe1 N4 90.29(4)
N1 Fe1 C18 172.84(5)
N1 Fe1 H1 85.9(6)
N4 Fe1 C18 96.87(5)
N4 Fe1 H1 176.0(6)
C18 Fe1 H1 87.0(6)
Fe1 P1 N2 100.98(4)
Fe1 P1 C6 119.77(4)
Fe1 P1 C9 119.53(4)
N2 P1 C6 105.48(5)
N2 P1 C9 102.33(5)
C6 P1 C9 106.15(5)
Fe1 P2 N3 100.92(4)
Fe1 P2 C12 122.87(4)
Fe1 P2 C15 118.81(4)
N3 P2 C12 102.73(5)
N3 P2 C15 101.98(5)
C12 P2 C15 105.85(5)
Fe1 N1 C1 120.85(7)
Fe1 N1 C5 120.86(7)
C1 N1 C5 118.24(9)
P1 N2 C1 118.65(7)
P1 N2 H1n2 123.6(9)
C1 N2 H1n2 116.6(9)
P2 N3 C5 119.47(8)
P2 N3 H1n3 124.7(9)
C5 N3 H1n3 115.8(9)
Fe1 N4 C19 167.50(9)
N1 C1 N2 115.23(9)
N1 C1 C2 122.61(10)
N2 C1 C2 122.17(10)
C1 C2 C3 118.00(10)
C1 C2 H1c2 121
C3 C2 H1c2 121
C2 C3 C4 120.49(10)
C2 C3 H1c3 119.75
C4 C3 H1c3 119.75
C3 C4 C5 118.33(10)
C3 C4 H1c4 120.83
C5 C4 H1c4 120.83
N1 C5 N3 115.26(9)
N1 C5 C4 122.32(10)
N3 C5 C4 122.41(10)
P1 C6 C7 110.66(9)
P1 C6 C8 111.10(8)
P1 C6 H1c6 107.61
C7 C6 C8 109.68(10)
C7 C6 H1c6 109.1
C8 C6 H1c6 108.63
C6 C7 H1c7 109.47
C6 C7 H2c7 109.47
C6 C7 H3c7 109.47
H1c7 C7 H2c7 109.47
H1c7 C7 H3c7 109.47
H2c7 C7 H3c7 109.47
C6 C8 H1c8 109.47
C6 C8 H2c8 109.47
C6 C8 H3c8 109.47
H1c8 C8 H2c8 109.47
H1c8 C8 H3c8 109.47
H2c8 C8 H3c8 109.47
P1 C9 C10 115.33(8)
P1 C9 C11 110.97(8)
P1 C9 H1c9 104.53
C10 C9 C11 110.45(10)
C10 C9 H1c9 105.11
C11 C9 H1c9 110.04
C9 C10 H1c10 109.47
C9 C10 H2c10 109.47
C9 C10 H3c10 109.47
H1c10 C10 H2c10 109.47
H1c10 C10 H3c10 109.47
H2c10 C10 H3c10 109.47
C9 C11 H1c11 109.47
C9 C11 H2c11 109.47
C9 C11 H3c11 109.47
H1c11 C11 H2c11 109.47
H1c11 C11 H3c11 109.47
H2c11 C11 H3c11 109.47
P2 C12 C13 111.31(8)
P2 C12 C14 111.80(9)
P2 C12 H1c12 106.85
C13 C12 C14 110.31(10)
C13 C12 H1c12 108.45
C14 C12 H1c12 107.93
C12 C13 H1c13 109.47
C12 C13 H2c13 109.47
C12 C13 H3c13 109.47
H1c13 C13 H2c13 109.47
H1c13 C13 H3c13 109.47
H2c13 C13 H3c13 109.47
C12 C14 H1c14 109.47
C12 C14 H2c14 109.47
C12 C14 H3c14 109.47
H1c14 C14 H2c14 109.47
H1c14 C14 H3c14 109.47
H2c14 C14 H3c14 109.47
P2 C15 C16 113.93(9)
P2 C15 C17 113.98(8)
P2 C15 H1c15 103.58
C16 C15 C17 111.55(10)
C16 C15 H1c15 106.47
C17 C15 H1c15 106.41
C15 C16 H1c16 109.47
C15 C16 H2c16 109.47
C15 C16 H3c16 109.47
H1c16 C16 H2c16 109.47
H1c16 C16 H3c16 109.47
H2c16 C16 H3c16 109.47
C15 C17 H1c17 109.47
C15 C17 H2c17 109.47
C15 C17 H3c17 109.47
H1c17 C17 H2c17 109.47
H1c17 C17 H3c17 109.47
H2c17 C17 H3c17 109.47
Fe1 C18 O1 178.22(10)
S1 C19 N4 177.39(10)

loop_
_geom_bond_atom_site_label_1
_geom_bond_atom_site_label_2
_geom_bond_distance
Fe1 P1 2.1884(7)
Fe1 P2 2.1871(7)
Fe1 N1 2.0175(11)
Fe1 N4 1.9892(11)
Fe1 C18 1.7383(13)
Fe1 H1 1.494(15)
S1 C19 1.6547(13)
P1 N2 1.7020(11)
P1 C6 1.8550(14)
P1 C9 1.8355(13)
P2 N3 1.7013(11)
P2 C12 1.8398(13)
P2 C15 1.8476(14)
O1 C18 1.1602(15)
N1 C1 1.3567(14)
N1 C5 1.3527(15)
N2 C1 1.3756(15)
N2 H1n2 0.826(13)
N3 C5 1.3760(15)
N3 H1n3 0.844(14)
N4 C19 1.1580(15)
C1 C2 1.3939(15)
C2 C3 1.3848(17)
C2 H1c2 0.96
C3 C4 1.3827(16)
C3 H1c3 0.96
C4 C5 1.3959(16)
C4 H1c4 0.96
C6 C7 1.5203(19)
C6 C8 1.5326(18)
C6 H1c6 0.96
C7 H1c7 0.96
C7 H2c7 0.96
C7 H3c7 0.96
C8 H1c8 0.96
C8 H2c8 0.96
C8 H3c8 0.96
C9 C10 1.5250(18)
C9 C11 1.5253(18)
C9 H1c9 0.96
C10 H1c10 0.96
C10 H2c10 0.96
C10 H3c10 0.96
C11 H1c11 0.96
C11 H2c11 0.96
C11 H3c11 0.96
C12 C13 1.527(2)
C12 C14 1.5288(18)
C12 H1c12 0.96
C13 H1c13 0.96
C13 H2c13 0.96
C13 H3c13 0.96
C14 H1c14 0.96
C14 H2c14 0.96
C14 H3c14 0.96
C15 C16 1.525(2)
C15 C17 1.5383(18)
C15 H1c15 0.96
C16 H1c16 0.96
C16 H2c16 0.96
C16 H3c16 0.96
C17 H1c17 0.96
C17 H2c17 0.96
C17 H3c17 0.96
